data_1100377
loop_
_publ_author_name
'Koert, Ulrich'
'Stein, Matthias'
'Harms, Klaus'

_publ_section_title
;
 A Convergent Synthesis of 2,5-trans-Linked Oligo (tetrahydrofuran)s:
 Potential Building Blocks for a Polyether Helix with Ion Channel Activity
;
_journal_coden_ASTM ACIEAY
_journal_issue 11
_journal_name_full
;
 Angewandte Chemie, International Edition in English
;
_journal_page_first 1180
_journal_page_last 1182
_journal_paper_doi 10.1002/anie.199411801
_journal_volume 33
_journal_year 1994
_chemical_formula_sum 'C25 H32 O4 Si'
_space_group_IT_number 4
_symmetry_cell_setting monoclinic
_symmetry_space_group_name_Hall 'P 2yb'
_symmetry_space_group_name_H-M 'P 1 21 1'
_cell_angle_alpha 90
_cell_angle_beta 109.12(3)
_cell_angle_gamma 90
_cell_formula_units_Z 2
_cell_length_a 10.555(2)
_cell_length_b 7.983(2)
_cell_length_c 14.936(3)
_cod_original_sg_symbol_H-M 'P 21'
_cod_original_formula_sum 'C25 H32 O4 Si1'
_cod_database_code 1100377

loop_
_symmetry_equiv_pos_site_id
_symmetry_equiv_pos_as_xyz
1 x,y,z
2 -x,1/2+y,-z

loop_
_atom_site_label
_atom_site_type_symbol
_atom_site_fract_x
_atom_site_fract_y
_atom_site_fract_z
Si1 Si 0.39809(8) 0.57449(13) 0.67564(6)
O1 O 0.9625(2) 0.6136(4) 0.9941(2)
O2 O 1.0538(3) 0.5861(5) 1.1489(2)
O3 O 0.7840(2) 0.6697(4) 0.8069(2)
O4 O 0.5368(2) 0.6241(3) 0.6559(2)
C1 C 1.0659(4) 0.5746(6) 1.0720(3)
C2 C 1.1843(4) 0.5244(7) 1.0461(3)
H1 H 1.2219(4) 0.4204(7) 1.0771(3)
H2 H 1.2530(4) 0.6105(7) 1.0639(3)
C3 C 1.1307(4) 0.5026(6) 0.9394(3)
H3 H 1.1952(4) 0.5405(6) 0.9102(3)
H4 H 1.1080(4) 0.3866(6) 0.9222(3)
C4 C 1.0067(4) 0.6123(6) 0.9108(2)
H5 H 1.0326(4) 0.7263(6) 0.8997(2)
C5 C 0.8954(3) 0.5568(6) 0.8266(3)
H6 H 0.8664(3) 0.4447(6) 0.8383(3)
C6 C 0.9364(4) 0.5522(7) 0.7375(3)
H7 H 1.0145(4) 0.6218(7) 0.7450(3)
H8 H 0.9560(4) 0.4386(7) 0.7231(3)
C7 C 0.8149(4) 0.6205(7) 0.6610(3)
H9 H 0.7514(4) 0.5320(7) 0.6327(3)
H10 H 0.8404(4) 0.6763(7) 0.6118(3)
C8 C 0.7567(4) 0.7437(6) 0.7144(3)
H11 H 0.8048(4) 0.8504(6) 0.7208(3)
C9 C 0.6089(4) 0.7753(6) 0.6724(3)
H12 H 0.5796(4) 0.8444(6) 0.7154(3)
H13 H 0.5907(4) 0.8357(6) 0.6132(3)
C10 C 0.3764(4) 0.7082(5) 0.7729(2)
C11 C 0.4788(5) 0.7177(7) 0.8603(3)
H14 H 0.5590(5) 0.6613(7) 0.8688(3)
C12 C 0.4624(6) 0.8105(8) 0.9346(3)
H15 H 0.5313(6) 0.8155(8) 0.9924(3)
C13 C 0.3443(6) 0.8949(7) 0.9226(3)
H16 H 0.3332(6) 0.9557(7) 0.9726(3)
C14 C 0.2432(5) 0.8898(6) 0.8374(3)
H17 H 0.1635(5) 0.9470(6) 0.8292(3)
C15 C 0.2605(4) 0.7990(5) 0.7635(3)
H18 H 0.1921(4) 0.7987(5) 0.7053(3)
C16 C 0.2557(3) 0.6022(5) 0.5621(2)
C17 C 0.2834(4) 0.6455(5) 0.4807(2)
H19 H 0.3708(4) 0.6732(5) 0.4851(2)
C18 C 0.1840(5) 0.6486(6) 0.3928(3)
H20 H 0.2050(5) 0.6788(6) 0.3392(3)
C19 C 0.0551(4) 0.6072(7) 0.3850(3)
H21 H -0.0114(4) 0.6075(7) 0.3259(3)
C20 C 0.0242(4) 0.5657(8) 0.4636(3)
H22 H -0.0638(4) 0.5394(8) 0.4584(3)
C21 C 0.1230(3) 0.5625(7) 0.5513(3)
H23 H 0.1004(3) 0.5330(7) 0.6044(3)
C22 C 0.4136(4) 0.3453(5) 0.7076(3)
C23 C 0.3016(6) 0.2946(8) 0.7459(5)
H24 H 0.2164(7) 0.3082(70) 0.6971(13)
H25 H 0.3049(36) 0.3641(49) 0.7990(26)
H26 H 0.3131(34) 0.1795(23) 0.7656(39)
C24 C 0.4031(7) 0.2406(8) 0.6199(4)
H27 H 0.4751(29) 0.2693(43) 0.5968(20)
H28 H 0.3189(22) 0.2628(46) 0.5715(13)
H29 H 0.4085(49) 0.1238(8) 0.6361(9)
C25 C 0.5473(6) 0.3069(8) 0.7831(4)
H30 H 0.6191(6) 0.3356(59) 0.7598(14)
H31 H 0.5519(21) 0.1896(14) 0.7982(26)
H32 H 0.5554(23) 0.3711(48) 0.8391(13)

loop_
_atom_type_symbol
_atom_type_radius_bond
C 0.68
H 0.23
O 0.68
Si 1.20
